data_4346328
loop_
_publ_author_name
'Dar, Aijaz A.'
'Sen, Saumik'
'Gupta, Sandeep K.'
'Patwari, G. Naresh'
'Murugavel, Ramaswamy'

_publ_section_title
;
 Octanuclear zinc phosphates with hitherto unknown cluster architectures:
 ancillary ligand and solvent assisted structural transformations thereof.
;
_journal_issue 19
_journal_name_full 'Inorganic chemistry'
_journal_page_first 9458
_journal_page_last 9469
_journal_paper_doi 10.1021/acs.inorgchem.5b01308
_journal_volume 54
_journal_year 2015
_chemical_formula_moiety 'C64 H112 Br4 O24 P4 S8 Zn4'
_chemical_formula_sum 'C64 H112 Br4 O24 P4 S8 Zn4'
_chemical_formula_weight 2227.01
_space_group_crystal_system monoclinic
_space_group_IT_number 13
_space_group_name_Hall '-P 2yc'
_space_group_name_H-M_alt 'P 1 2/c 1'
_atom_sites_solution_hydrogens geom
_audit_creation_method SHELXL-2013
_cell_angle_alpha 90
_cell_angle_beta 95.027(3)
_cell_angle_gamma 90
_cell_formula_units_Z 4
_cell_length_a 31.221(4)
_cell_length_b 15.0144(18)
_cell_length_c 20.073(2)
_cell_measurement_reflns_used 16367
_cell_measurement_temperature 150(2)
_cell_measurement_theta_max 31.4
_cell_measurement_theta_min 2.5
_cell_volume 9373.3(19)
_computing_cell_refinement 'CrystalClear-SM Expert 2.0 r4'
_computing_data_collection 'CrystalClear-SM Expert 2.0 r4 (Rigaku, 2009)'
_computing_data_reduction 'CrystalClear-SM Expert 2.0 r4'
_computing_molecular_graphics 'CrystalStructure 4.0 (Rigaku, 2010)'
_computing_publication_material 'CrystalStructure 4.0'
_computing_structure_refinement 'SHELXL-2013 (Sheldrick, 2013)'
_computing_structure_solution 'SHELXS86 (Sheldrick, 1985)'
_diffrn_ambient_temperature 150(2)
_diffrn_measured_fraction_theta_full 0.971
_diffrn_measured_fraction_theta_max 0.998
_diffrn_measurement_device_type 'Rigaku Saturn724+'
_diffrn_measurement_method \w
_diffrn_radiation_type MoK\a
_diffrn_radiation_wavelength 0.71075
_diffrn_reflns_av_R_equivalents 0.0500
_diffrn_reflns_av_unetI/netI 0.0434
_diffrn_reflns_Laue_measured_fraction_full 0.971
_diffrn_reflns_Laue_measured_fraction_max 0.998
_diffrn_reflns_limit_h_max 37
_diffrn_reflns_limit_h_min -24
_diffrn_reflns_limit_k_max 16
_diffrn_reflns_limit_k_min -17
_diffrn_reflns_limit_l_max 23
_diffrn_reflns_limit_l_min -23
_diffrn_reflns_number 69983
_diffrn_reflns_point_group_measured_fraction_full 0.971
_diffrn_reflns_point_group_measured_fraction_max 0.998
_diffrn_reflns_theta_full 25.242
_diffrn_reflns_theta_max 25.000
_diffrn_reflns_theta_min 2.517
_exptl_absorpt_coefficient_mu 3.027
_exptl_absorpt_correction_T_max 0.5828
_exptl_absorpt_correction_T_min 0.5828
_exptl_absorpt_process_details 'NUMABS (Rigaku, 1999)'
_exptl_crystal_colour colorless
_exptl_crystal_density_diffrn 1.578
_exptl_crystal_description cubic
_exptl_crystal_F_000 4544
_exptl_crystal_size_max 0.18
_exptl_crystal_size_mid 0.15
_exptl_crystal_size_min 0.10
_refine_diff_density_max 3.247
_refine_diff_density_min -2.507
_refine_diff_density_rms 0.116
_refine_ls_extinction_method none
_refine_ls_goodness_of_fit_ref 1.152
_refine_ls_hydrogen_treatment constr
_refine_ls_matrix_type full
_refine_ls_number_parameters 975
_refine_ls_number_reflns 16459
_refine_ls_number_restraints 0
_refine_ls_restrained_S_all 1.152
_refine_ls_R_factor_all 0.0781
_refine_ls_R_factor_gt 0.0720
_refine_ls_shift/su_max 0.001
_refine_ls_shift/su_mean 0.000
_refine_ls_structure_factor_coef Fsqd
_refine_ls_weighting_details 'w=1/[\s^2^(Fo^2^)+(0.0158P)^2^+79.2421P] where P=(Fo^2^+2Fc^2^)/3'
_refine_ls_weighting_scheme calc
_refine_ls_wR_factor_gt 0.1298
_refine_ls_wR_factor_ref 0.1326
_reflns_Friedel_coverage 0.000
_reflns_number_gt 15322
_reflns_number_total 16459
_reflns_threshold_expression 'I > 2\s(I)'
_cod_data_source_file ic5b01308_si_001.cif
_cod_data_source_block ajz733
_cod_original_sg_symbol_H-M 'P 2/c'
_cod_database_code 4346328
_shelx_space_group_comment
;
The symmetry employed for this shelxl refinement is uniquely defined
by the following loop, which should always be used as a source of
symmetry information in preference to the above space-group names.
They are only intended as comments.
;
_shelx_estimated_absorpt_t_min 0.583
_shelx_estimated_absorpt_t_max 0.583
_shelxl_version_number 2013-3

loop_
_space_group_symop_operation_xyz
'x, y, z'
'-x, y, -z+1/2'
'-x, -y, -z'
'x, -y, z-1/2'

loop_
_atom_site_label
_atom_site_type_symbol
_atom_site_fract_x
_atom_site_fract_y
_atom_site_fract_z
_atom_site_U_iso_or_equiv
_atom_site_adp_type
_atom_site_occupancy
_atom_site_site_symmetry_order
_atom_site_calc_flag
_atom_site_refinement_flags_posn
_atom_site_refinement_flags_adp
C1 C 0.1542(2) 0.7670(4) 0.3705(3) 0.0216(13) Uani 1 1 d . .
C2 C 0.1174(2) 0.7188(4) 0.3484(3) 0.0236(14) Uani 1 1 d . .
C3 C 0.0774(2) 0.7589(4) 0.3553(3) 0.0278(15) Uani 1 1 d . .
H3 H 0.0521 0.7288 0.3416 0.033 Uiso 1 1 calc R U
C4 C 0.0757(2) 0.8423(5) 0.3822(3) 0.0301(16) Uani 1 1 d . .
C5 C 0.1123(2) 0.8906(4) 0.4024(3) 0.0283(15) Uani 1 1 d . .
H5 H 0.1099 0.9476 0.4197 0.034 Uiso 1 1 calc R U
C6 C 0.1527(2) 0.8537(4) 0.3967(3) 0.0224(14) Uani 1 1 d . .
C7 C 0.1941(2) 0.9044(4) 0.4180(3) 0.0251(14) Uani 1 1 d . .
H7 H 0.2141 0.8622 0.4413 0.030 Uiso 1 1 calc R U
C8 C 0.1873(2) 0.9808(5) 0.4664(4) 0.0385(18) Uani 1 1 d . .
H8A H 0.1744 0.9582 0.5046 0.058 Uiso 1 1 calc R U
H8B H 0.1687 1.0247 0.4443 0.058 Uiso 1 1 calc R U
H8C H 0.2145 1.0075 0.4806 0.058 Uiso 1 1 calc R U
C9 C 0.2149(2) 0.9381(5) 0.3572(4) 0.0422(19) Uani 1 1 d . .
H9A H 0.2409 0.9694 0.3715 0.063 Uiso 1 1 calc R U
H9B H 0.1955 0.9777 0.3321 0.063 Uiso 1 1 calc R U
H9C H 0.2215 0.8886 0.3296 0.063 Uiso 1 1 calc R U
C10 C 0.1199(2) 0.6263(4) 0.3199(3) 0.0271(15) Uani 1 1 d . .
H10 H 0.1502 0.6128 0.3158 0.032 Uiso 1 1 calc R U
C11 C 0.1032(3) 0.5590(5) 0.3661(5) 0.055(2) Uani 1 1 d . .
H11A H 0.1052 0.5006 0.3471 0.083 Uiso 1 1 calc R U
H11B H 0.0738 0.5719 0.3724 0.083 Uiso 1 1 calc R U
H11C H 0.1201 0.5611 0.4084 0.083 Uiso 1 1 calc R U
C12 C 0.0963(4) 0.6202(7) 0.2502(5) 0.075(3) Uani 1 1 d . .
H12A H 0.0985 0.5607 0.2334 0.112 Uiso 1 1 calc R U
H12B H 0.1089 0.6611 0.2208 0.112 Uiso 1 1 calc R U
H12C H 0.0665 0.6350 0.2525 0.112 Uiso 1 1 calc R U
C13 C 0.37744(19) 0.3311(4) 0.4429(3) 0.0212(13) Uani 1 1 d . .
C14 C 0.41526(19) 0.3807(4) 0.4524(3) 0.0211(13) Uani 1 1 d . .
C15 C 0.4531(2) 0.3341(5) 0.4720(3) 0.0276(15) Uani 1 1 d . .
H15 H 0.4791 0.3645 0.4784 0.033 Uiso 1 1 calc R U
C16 C 0.4521(2) 0.2438(5) 0.4816(3) 0.0313(16) Uani 1 1 d . .
C17 C 0.4142(2) 0.1957(5) 0.4730(3) 0.0324(16) Uani 1 1 d . .
H17 H 0.4144 0.1345 0.4802 0.039 Uiso 1 1 calc R U
C18 C 0.3755(2) 0.2397(4) 0.4534(3) 0.0257(14) Uani 1 1 d . .
C19 C 0.4154(2) 0.4812(4) 0.4450(3) 0.0254(14) Uani 1 1 d . .
H19 H 0.3881 0.4984 0.4204 0.031 Uiso 1 1 calc R U
C20 C 0.4518(2) 0.5159(5) 0.4056(4) 0.0383(18) Uani 1 1 d . .
H20A H 0.4500 0.5796 0.4024 0.057 Uiso 1 1 calc R U
H20B H 0.4492 0.4906 0.3615 0.057 Uiso 1 1 calc R U
H20C H 0.4790 0.4993 0.4282 0.057 Uiso 1 1 calc R U
C21 C 0.4171(2) 0.5248(5) 0.5142(3) 0.0360(17) Uani 1 1 d . .
H21A H 0.4170 0.5884 0.5093 0.054 Uiso 1 1 calc R U
H21B H 0.4429 0.5066 0.5402 0.054 Uiso 1 1 calc R U
H21C H 0.3925 0.5067 0.5363 0.054 Uiso 1 1 calc R U
C22 C 0.3330(2) 0.1904(5) 0.4420(4) 0.0391(19) Uani 1 1 d . .
H22 H 0.3104 0.2310 0.4541 0.047 Uiso 1 1 calc R U
C23 C 0.3235(3) 0.1674(6) 0.3678(5) 0.057(2) Uani 1 1 d . .
H23A H 0.2965 0.1369 0.3612 0.086 Uiso 1 1 calc R U
H23B H 0.3459 0.1297 0.3538 0.086 Uiso 1 1 calc R U
H23C H 0.3223 0.2212 0.3418 0.086 Uiso 1 1 calc R U
C24 C 0.3315(3) 0.1078(5) 0.4868(5) 0.059(3) Uani 1 1 d . .
H24A H 0.3040 0.0791 0.4783 0.088 Uiso 1 1 calc R U
H24B H 0.3355 0.1254 0.5329 0.088 Uiso 1 1 calc R U
H24C H 0.3539 0.0672 0.4771 0.088 Uiso 1 1 calc R U
C25 C 0.35232(19) 0.7816(4) 0.6670(3) 0.0189(13) Uani 1 1 d . .
C26 C 0.3961(2) 0.7632(4) 0.6624(3) 0.0231(14) Uani 1 1 d . .
C27 C 0.4222(2) 0.8329(5) 0.6443(3) 0.0279(15) Uani 1 1 d . .
H27 H 0.4511 0.8230 0.6391 0.033 Uiso 1 1 calc R U
C28 C 0.4047(2) 0.9169(5) 0.6340(3) 0.0284(15) Uani 1 1 d . .
C29 C 0.3626(2) 0.9355(4) 0.6422(3) 0.0275(15) Uani 1 1 d . .
H29 H 0.3522 0.9933 0.6364 0.033 Uiso 1 1 calc R U
C30 C 0.3353(2) 0.8669(4) 0.6593(3) 0.0220(13) Uani 1 1 d . .
C31 C 0.2882(2) 0.8859(4) 0.6678(3) 0.0287(15) Uani 1 1 d . .
H31 H 0.2762 0.8339 0.6891 0.034 Uiso 1 1 calc R U
C32 C 0.2634(2) 0.8985(6) 0.5991(4) 0.0409(19) Uani 1 1 d . .
H32A H 0.2336 0.9099 0.6048 0.061 Uiso 1 1 calc R U
H32B H 0.2657 0.8456 0.5729 0.061 Uiso 1 1 calc R U
H32C H 0.2752 0.9480 0.5766 0.061 Uiso 1 1 calc R U
C33 C 0.2832(3) 0.9663(5) 0.7127(4) 0.048(2) Uani 1 1 d . .
H33A H 0.2533 0.9762 0.7176 0.072 Uiso 1 1 calc R U
H33B H 0.2952 1.0179 0.6931 0.072 Uiso 1 1 calc R U
H33C H 0.2981 0.9554 0.7559 0.072 Uiso 1 1 calc R U
C34 C 0.4138(2) 0.6706(4) 0.6782(4) 0.0292(15) Uani 1 1 d . .
H34 H 0.3947 0.6278 0.6537 0.035 Uiso 1 1 calc R U
C35 C 0.4131(3) 0.6506(5) 0.7534(4) 0.045(2) Uani 1 1 d . .
H35A H 0.4241 0.5918 0.7627 0.068 Uiso 1 1 calc R U
H35B H 0.3841 0.6543 0.7655 0.068 Uiso 1 1 calc R U
H35C H 0.4306 0.6933 0.7788 0.068 Uiso 1 1 calc R U
C36 C 0.4589(2) 0.6560(5) 0.6566(4) 0.0421(19) Uani 1 1 d . .
H36A H 0.4681 0.5963 0.6675 0.063 Uiso 1 1 calc R U
H36B H 0.4784 0.6975 0.6795 0.063 Uiso 1 1 calc R U
H36C H 0.4587 0.6649 0.6092 0.063 Uiso 1 1 calc R U
C37 C 0.1403(2) 0.3161(4) 0.5919(3) 0.0211(13) Uani 1 1 d . .
C38 C 0.1652(2) 0.2395(4) 0.5961(3) 0.0236(14) Uani 1 1 d . .
C39 C 0.1451(2) 0.1599(5) 0.5764(3) 0.0313(16) Uani 1 1 d . .
H39 H 0.1610 0.1074 0.5769 0.038 Uiso 1 1 calc R U
C40 C 0.1017(2) 0.1588(4) 0.5563(3) 0.0273(15) Uani 1 1 d . .
C41 C 0.0770(2) 0.2348(5) 0.5549(3) 0.0314(16) Uani 1 1 d . .
H41 H 0.0477 0.2319 0.5418 0.038 Uiso 1 1 calc R U
C42 C 0.0960(2) 0.3157(5) 0.5730(3) 0.0258(14) Uani 1 1 d . .
C43 C 0.0693(2) 0.4002(5) 0.5726(4) 0.0319(16) Uani 1 1 d . .
H43 H 0.0850 0.4431 0.6023 0.038 Uiso 1 1 calc R U
C44 C 0.0252(2) 0.3862(5) 0.5982(4) 0.0429(19) Uani 1 1 d . .
H44A H 0.0099 0.4418 0.5972 0.064 Uiso 1 1 calc R U
H44B H 0.0287 0.3643 0.6433 0.064 Uiso 1 1 calc R U
H44C H 0.0092 0.3437 0.5703 0.064 Uiso 1 1 calc R U
C45 C 0.0635(2) 0.4418(5) 0.5028(4) 0.046(2) Uani 1 1 d . .
H45A H 0.0467 0.4952 0.5043 0.069 Uiso 1 1 calc R U
H45B H 0.0491 0.4003 0.4721 0.069 Uiso 1 1 calc R U
H45C H 0.0912 0.4561 0.4882 0.069 Uiso 1 1 calc R U
C46 C 0.2118(2) 0.2398(4) 0.6232(3) 0.0283(15) Uani 1 1 d . .
H46 H 0.2199 0.3021 0.6318 0.034 Uiso 1 1 calc R U
C47 C 0.2175(3) 0.1915(6) 0.6904(4) 0.049(2) Uani 1 1 d . .
H47A H 0.2473 0.1928 0.7071 0.074 Uiso 1 1 calc R U
H47B H 0.2083 0.1308 0.6846 0.074 Uiso 1 1 calc R U
H47C H 0.2006 0.2205 0.7217 0.074 Uiso 1 1 calc R U
C48 C 0.2419(2) 0.2037(7) 0.5754(4) 0.061(3) Uani 1 1 d . .
H48A H 0.2709 0.2062 0.5956 0.091 Uiso 1 1 calc R U
H48B H 0.2395 0.2387 0.5352 0.091 Uiso 1 1 calc R U
H48C H 0.2344 0.1430 0.5647 0.091 Uiso 1 1 calc R U
C49 C 0.3388(3) 0.8140(5) 0.3413(4) 0.043(2) Uani 1 1 d . .
H49A H 0.3476 0.7843 0.3024 0.065 Uiso 1 1 calc R U
H49B H 0.3393 0.8773 0.3344 0.065 Uiso 1 1 calc R U
H49C H 0.3102 0.7956 0.3490 0.065 Uiso 1 1 calc R U
C50 C 0.3506(4) 0.8492(5) 0.4735(4) 0.065(3) Uani 1 1 d . .
H50A H 0.3668 0.8408 0.5159 0.098 Uiso 1 1 calc R U
H50B H 0.3216 0.8295 0.4765 0.098 Uiso 1 1 calc R U
H50C H 0.3506 0.9112 0.4618 0.098 Uiso 1 1 calc R U
C51 C 0.2249(3) 0.2751(7) 0.2888(5) 0.071(3) Uani 1 1 d . .
H51A H 0.2268 0.3047 0.2468 0.107 Uiso 1 1 calc R U
H51B H 0.2267 0.2119 0.2826 0.107 Uiso 1 1 calc R U
H51C H 0.2480 0.2944 0.3201 0.107 Uiso 1 1 calc R U
C52 C 0.1819(4) 0.2381(6) 0.3956(5) 0.086(4) Uani 1 1 d . .
H52A H 0.1569 0.2447 0.4198 0.129 Uiso 1 1 calc R U
H52B H 0.2068 0.2591 0.4226 0.129 Uiso 1 1 calc R U
H52C H 0.1857 0.1764 0.3850 0.129 Uiso 1 1 calc R U
C53 C 0.0955(2) 0.7015(6) 0.5313(4) 0.0398(19) Uani 1 1 d . .
H53A H 0.1010 0.7477 0.5001 0.060 Uiso 1 1 calc R U
H53B H 0.0653 0.6877 0.5274 0.060 Uiso 1 1 calc R U
H53C H 0.1116 0.6492 0.5217 0.060 Uiso 1 1 calc R U
C54 C 0.0977(3) 0.6426(7) 0.6593(4) 0.057(3) Uani 1 1 d . .
H54A H 0.1046 0.6526 0.7062 0.085 Uiso 1 1 calc R U
H54B H 0.1137 0.5924 0.6453 0.085 Uiso 1 1 calc R U
H54C H 0.0675 0.6309 0.6508 0.085 Uiso 1 1 calc R U
C55 C 0.3329(3) 0.4545(6) 0.7894(4) 0.062(3) Uani 1 1 d . .
H55A H 0.3595 0.4220 0.7951 0.094 Uiso 1 1 calc R U
H55B H 0.3263 0.4784 0.8316 0.094 Uiso 1 1 calc R U
H55C H 0.3356 0.5022 0.7582 0.094 Uiso 1 1 calc R U
C56 C 0.2468(3) 0.4575(7) 0.7528(4) 0.065(3) Uani 1 1 d . .
H56A H 0.2211 0.4266 0.7362 0.098 Uiso 1 1 calc R U
H56B H 0.2523 0.5053 0.7230 0.098 Uiso 1 1 calc R U
H56C H 0.2431 0.4812 0.7964 0.098 Uiso 1 1 calc R U
C57 C 0.3869(4) 0.7365(10) 0.1377(5) 0.113(5) Uani 1 1 d . .
H57A H 0.3572 0.7375 0.1461 0.170 Uiso 1 1 calc R U
H57B H 0.3895 0.7182 0.0923 0.170 Uiso 1 1 calc R U
H57C H 0.3990 0.7949 0.1445 0.170 Uiso 1 1 calc R U
C58 C 0.4656(5) 0.6717(16) 0.1657(7) 0.195(11) Uani 1 1 d . .
H58A H 0.4852 0.6332 0.1916 0.293 Uiso 1 1 calc R U
H58B H 0.4751 0.7323 0.1712 0.293 Uiso 1 1 calc R U
H58C H 0.4649 0.6555 0.1193 0.293 Uiso 1 1 calc R U
C59 C 0.4473(4) 0.9162(7) 0.3005(6) 0.088(4) Uani 1 1 d . .
H59A H 0.4444 0.8562 0.3160 0.132 Uiso 1 1 calc R U
H59B H 0.4755 0.9244 0.2858 0.132 Uiso 1 1 calc R U
H59C H 0.4260 0.9272 0.2639 0.132 Uiso 1 1 calc R U
C60 C 0.4469(3) 1.0912(6) 0.3202(4) 0.055(2) Uani 1 1 d . .
H60A H 0.4441 1.1415 0.3490 0.083 Uiso 1 1 calc R U
H60B H 0.4255 1.0946 0.2829 0.083 Uiso 1 1 calc R U
H60C H 0.4750 1.0915 0.3042 0.083 Uiso 1 1 calc R U
C61 C 0.1514(3) 0.9454(5) 0.6850(4) 0.049(2) Uani 1 1 d . .
H61A H 0.1632 0.8874 0.6782 0.074 Uiso 1 1 calc R U
H61B H 0.1724 0.9814 0.7104 0.074 Uiso 1 1 calc R U
H61C H 0.1438 0.9729 0.6424 0.074 Uiso 1 1 calc R U
C62 C 0.0920(3) 1.0495(7) 0.7321(5) 0.071(3) Uani 1 1 d . .
H62A H 0.0666 1.0568 0.7554 0.107 Uiso 1 1 calc R U
H62B H 0.0868 1.0724 0.6875 0.107 Uiso 1 1 calc R U
H62C H 0.1154 1.0814 0.7553 0.107 Uiso 1 1 calc R U
C63 C 0.0618(6) 0.2727(11) 0.3448(12) 0.251(16) Uani 1 1 d . .
H63A H 0.0576 0.3332 0.3301 0.377 Uiso 1 1 calc R U
H63B H 0.0702 0.2370 0.3086 0.377 Uiso 1 1 calc R U
H63C H 0.0838 0.2708 0.3812 0.377 Uiso 1 1 calc R U
C64 C 0.0126(4) 0.1352(8) 0.3550(7) 0.106(5) Uani 1 1 d . .
H64A H 0.0153 0.1047 0.3973 0.158 Uiso 1 1 calc R U
H64B H 0.0328 0.1107 0.3266 0.158 Uiso 1 1 calc R U
H64C H -0.0160 0.1279 0.3343 0.158 Uiso 1 1 calc R U
Br1 Br 0.02079(2) 0.89238(5) 0.39428(5) 0.0512(2) Uani 1 1 d . .
Br2 Br 0.50384(3) 0.18179(6) 0.50886(4) 0.0481(2) Uani 1 1 d . .
Br3 Br 0.44065(3) 1.00978(5) 0.60454(5) 0.0460(2) Uani 1 1 d . .
Br4 Br 0.07468(2) 0.04796(5) 0.53055(4) 0.0432(2) Uani 1 1 d . .
O1 O 0.19448(12) 0.7307(3) 0.36394(19) 0.0189(9) Uani 1 1 d . .
O2 O 0.26582(13) 0.6995(3) 0.4178(2) 0.0264(10) Uani 1 1 d . .
O3 O 0.21206(14) 0.5761(3) 0.4029(2) 0.0270(10) Uani 1 1 d . .
O4 O 0.20160(15) 0.6981(3) 0.4863(2) 0.0296(11) Uani 1 1 d . .
O5 O 0.33954(13) 0.3738(3) 0.41838(19) 0.0199(9) Uani 1 1 d . .
O6 O 0.31117(14) 0.5195(3) 0.4529(2) 0.0276(10) Uani 1 1 d . .
O7 O 0.26282(13) 0.3879(3) 0.4327(2) 0.0231(10) Uani 1 1 d . .
O8 O 0.31765(13) 0.3917(3) 0.5345(2) 0.0247(10) Uani 1 1 d . .
O9 O 0.32571(13) 0.7115(3) 0.68219(19) 0.0205(9) Uani 1 1 d . .
O10 O 0.31517(14) 0.6824(3) 0.5595(2) 0.0249(10) Uani 1 1 d . .
O11 O 0.25350(13) 0.6667(3) 0.6323(2) 0.0272(10) Uani 1 1 d . .
O12 O 0.31432(14) 0.5566(3) 0.6432(2) 0.0252(10) Uani 1 1 d . .
O13 O 0.15906(13) 0.3969(3) 0.61244(19) 0.0204(9) Uani 1 1 d . .
O14 O 0.17358(14) 0.4262(3) 0.4942(2) 0.0296(11) Uani 1 1 d . .
O15 O 0.16738(14) 0.5512(3) 0.5773(2) 0.0317(11) Uani 1 1 d . .
O16 O 0.23151(13) 0.4535(3) 0.5856(2) 0.0278(10) Uani 1 1 d . .
O17 O 0.36459(14) 0.6890(3) 0.4272(2) 0.0294(11) Uani 1 1 d . .
O18 O 0.17830(15) 0.3982(3) 0.3414(2) 0.0299(11) Uani 1 1 d . .
O19 O 0.16070(14) 0.7425(3) 0.6206(2) 0.0356(12) Uani 1 1 d . .
O20 O 0.30012(14) 0.3615(3) 0.6862(2) 0.0259(10) Uani 1 1 d . .
O21 O 0.4156(3) 0.7001(5) 0.2611(3) 0.076(2) Uani 1 1 d . .
O22 O 0.3950(2) 0.9858(4) 0.3792(3) 0.0631(18) Uani 1 1 d . .
O23 O 0.1199(3) 0.9054(6) 0.7962(5) 0.114(3) Uani 1 1 d . .
O24 O -0.0064(2) 0.2847(6) 0.4042(5) 0.109(3) Uani 1 1 d . .
P1 P 0.21968(5) 0.67192(10) 0.42212(7) 0.0177(3) Uani 1 1 d . .
P2 P 0.30598(5) 0.42119(10) 0.46315(8) 0.0181(3) Uani 1 1 d . .
P3 P 0.30065(5) 0.65070(11) 0.62483(7) 0.0185(3) Uani 1 1 d . .
P4 P 0.18472(5) 0.45997(11) 0.56444(8) 0.0199(3) Uani 1 1 d . .
S1 S 0.37432(5) 0.78618(12) 0.41111(9) 0.0294(4) Uani 1 1 d . .
S2 S 0.17518(7) 0.30149(13) 0.32014(9) 0.0386(5) Uani 1 1 d . .
S3 S 0.11135(6) 0.73846(14) 0.61407(11) 0.0421(5) Uani 1 1 d . .
S4 S 0.29103(8) 0.38188(14) 0.75818(9) 0.0452(5) Uani 1 1 d . .
S5 S 0.41474(18) 0.6612(3) 0.19251(18) 0.1349(17) Uani 1 1 d . .
S6 S 0.43981(8) 0.99065(16) 0.36573(12) 0.0560(6) Uani 1 1 d . .
S7 S 0.10516(9) 0.93511(19) 0.72882(17) 0.0741(8) Uani 1 1 d . .
S8 S 0.02238(18) 0.2387(3) 0.3667(4) 0.198(3) Uani 1 1 d . .
Zn1 Zn 0.31391(2) 0.64408(5) 0.46838(3) 0.01703(15) Uani 1 1 d . .
Zn2 Zn 0.20902(2) 0.45265(5) 0.42305(3) 0.01846(16) Uani 1 1 d . .
Zn3 Zn 0.20043(2) 0.66072(5) 0.57721(3) 0.01828(16) Uani 1 1 d . .
Zn4 Zn 0.29240(2) 0.44374(5) 0.60910(3) 0.01738(15) Uani 1 1 d . .

loop_
_atom_site_aniso_label
_atom_site_aniso_U_11
_atom_site_aniso_U_22
_atom_site_aniso_U_33
_atom_site_aniso_U_23
_atom_site_aniso_U_13
_atom_site_aniso_U_12
C1 0.022(3) 0.025(3) 0.018(3) 0.003(3) 0.002(3) 0.001(3)
C2 0.023(3) 0.029(4) 0.018(3) 0.002(3) -0.001(3) 0.000(3)
C3 0.020(3) 0.028(4) 0.034(4) 0.006(3) -0.002(3) 0.000(3)
C4 0.019(3) 0.032(4) 0.039(4) 0.010(3) 0.003(3) 0.005(3)
C5 0.028(4) 0.021(3) 0.037(4) 0.001(3) 0.004(3) 0.004(3)
C6 0.022(3) 0.023(3) 0.023(3) 0.010(3) 0.004(3) 0.000(3)
C7 0.025(3) 0.019(3) 0.031(4) -0.001(3) 0.001(3) 0.001(3)
C8 0.043(5) 0.029(4) 0.043(4) -0.008(3) 0.003(4) -0.003(3)
C9 0.038(4) 0.048(5) 0.043(4) -0.003(4) 0.013(4) -0.020(4)
C10 0.024(3) 0.030(4) 0.027(3) -0.003(3) 0.001(3) -0.004(3)
C11 0.060(6) 0.033(5) 0.076(6) -0.004(4) 0.025(5) 0.000(4)
C12 0.095(8) 0.078(7) 0.049(6) -0.021(5) -0.010(5) 0.009(6)
C13 0.019(3) 0.028(4) 0.018(3) -0.001(3) 0.007(2) 0.006(3)
C14 0.021(3) 0.023(3) 0.020(3) -0.004(3) 0.004(3) 0.006(3)
C15 0.017(3) 0.032(4) 0.033(4) -0.002(3) 0.000(3) 0.003(3)
C16 0.028(4) 0.034(4) 0.033(4) 0.007(3) 0.008(3) 0.013(3)
C17 0.036(4) 0.025(4) 0.039(4) 0.003(3) 0.016(3) 0.008(3)
C18 0.027(4) 0.024(4) 0.027(3) 0.002(3) 0.006(3) 0.005(3)
C19 0.019(3) 0.028(4) 0.029(3) 0.004(3) -0.003(3) 0.000(3)
C20 0.027(4) 0.031(4) 0.056(5) 0.012(4) 0.001(3) -0.005(3)
C21 0.036(4) 0.035(4) 0.036(4) -0.002(3) -0.005(3) 0.004(3)
C22 0.022(4) 0.027(4) 0.070(5) -0.001(4) 0.011(4) 0.000(3)
C23 0.037(5) 0.045(5) 0.088(7) -0.019(5) -0.008(5) -0.002(4)
C24 0.043(5) 0.027(4) 0.108(8) 0.004(5) 0.024(5) 0.000(4)
C25 0.019(3) 0.022(3) 0.015(3) -0.001(2) -0.001(2) -0.002(3)
C26 0.026(3) 0.021(3) 0.021(3) -0.008(3) -0.003(3) 0.001(3)
C27 0.016(3) 0.035(4) 0.032(4) -0.001(3) 0.000(3) -0.002(3)
C28 0.027(4) 0.029(4) 0.029(4) -0.005(3) -0.002(3) -0.007(3)
C29 0.027(4) 0.023(4) 0.032(4) 0.000(3) 0.002(3) 0.003(3)
C30 0.022(3) 0.021(3) 0.022(3) -0.004(3) 0.001(3) 0.002(3)
C31 0.021(3) 0.027(4) 0.039(4) 0.007(3) 0.006(3) 0.003(3)
C32 0.020(4) 0.055(5) 0.047(5) 0.006(4) -0.001(3) 0.008(3)
C33 0.044(5) 0.047(5) 0.053(5) -0.005(4) 0.013(4) 0.017(4)
C34 0.018(3) 0.025(4) 0.044(4) -0.005(3) -0.005(3) 0.008(3)
C35 0.041(5) 0.043(5) 0.050(5) 0.011(4) -0.004(4) 0.010(4)
C36 0.025(4) 0.033(4) 0.066(5) -0.007(4) -0.008(4) 0.011(3)
C37 0.024(3) 0.023(3) 0.016(3) 0.007(3) 0.003(3) -0.005(3)
C38 0.023(3) 0.025(3) 0.023(3) 0.005(3) 0.004(3) -0.002(3)
C39 0.027(4) 0.029(4) 0.039(4) 0.001(3) 0.006(3) 0.000(3)
C40 0.025(3) 0.029(4) 0.028(3) -0.008(3) 0.003(3) -0.012(3)
C41 0.022(3) 0.036(4) 0.036(4) 0.000(3) 0.002(3) -0.002(3)
C42 0.019(3) 0.033(4) 0.026(3) 0.002(3) 0.006(3) -0.004(3)
C43 0.020(3) 0.032(4) 0.043(4) -0.002(3) -0.004(3) 0.002(3)
C44 0.031(4) 0.043(5) 0.055(5) 0.002(4) 0.009(4) 0.007(3)
C45 0.033(4) 0.041(5) 0.065(5) 0.017(4) 0.006(4) 0.004(4)
C46 0.020(3) 0.022(3) 0.041(4) 0.007(3) -0.001(3) 0.001(3)
C47 0.036(4) 0.054(5) 0.055(5) 0.022(4) -0.012(4) -0.007(4)
C48 0.022(4) 0.100(8) 0.059(6) -0.012(5) -0.001(4) 0.007(5)
C49 0.047(5) 0.038(4) 0.044(5) 0.015(4) -0.002(4) -0.010(4)
C50 0.124(9) 0.029(5) 0.047(5) -0.017(4) 0.036(6) -0.033(5)
C51 0.081(7) 0.073(7) 0.058(6) -0.021(5) 0.000(5) 0.038(6)
C52 0.169(12) 0.036(5) 0.048(6) 0.009(4) -0.013(7) -0.038(7)
C53 0.026(4) 0.058(5) 0.035(4) 0.001(4) -0.002(3) 0.008(4)
C54 0.030(4) 0.105(8) 0.038(4) -0.004(5) 0.014(4) -0.012(5)
C55 0.111(8) 0.047(5) 0.025(4) -0.008(4) -0.020(5) 0.003(5)
C56 0.079(7) 0.079(7) 0.044(5) 0.005(5) 0.038(5) 0.021(6)
C57 0.110(10) 0.168(14) 0.057(7) 0.034(8) -0.019(7) -0.075(10)
C58 0.116(13) 0.41(3) 0.067(9) 0.023(14) 0.016(9) 0.108(18)
C59 0.107(9) 0.062(7) 0.107(9) -0.021(6) 0.071(8) -0.029(6)
C60 0.067(6) 0.055(6) 0.045(5) 0.006(4) 0.015(4) -0.022(5)
C61 0.047(5) 0.038(5) 0.064(6) -0.004(4) 0.009(4) -0.008(4)
C62 0.083(8) 0.079(7) 0.050(6) -0.015(5) 0.003(5) 0.023(6)
C63 0.22(2) 0.129(14) 0.45(4) -0.149(19) 0.28(2) -0.103(14)
C64 0.079(9) 0.087(9) 0.155(13) -0.025(9) 0.039(9) -0.008(7)
Br1 0.0236(4) 0.0358(4) 0.0956(7) -0.0027(4) 0.0127(4) 0.0055(3)
Br2 0.0317(4) 0.0509(5) 0.0616(5) 0.0153(4) 0.0044(4) 0.0194(4)
Br3 0.0358(4) 0.0336(4) 0.0696(6) 0.0057(4) 0.0094(4) -0.0116(3)
Br4 0.0310(4) 0.0363(4) 0.0631(5) -0.0209(4) 0.0093(4) -0.0097(3)
O1 0.017(2) 0.021(2) 0.018(2) 0.0014(18) 0.0021(17) -0.0001(17)
O2 0.018(2) 0.027(2) 0.034(3) 0.012(2) -0.0001(19) -0.0004(19)
O3 0.031(3) 0.017(2) 0.032(2) 0.0031(19) -0.003(2) 0.0016(19)
O4 0.035(3) 0.036(3) 0.018(2) 0.004(2) 0.005(2) 0.011(2)
O5 0.017(2) 0.025(2) 0.018(2) -0.0022(18) 0.0041(17) 0.0056(18)
O6 0.027(2) 0.020(2) 0.035(3) -0.004(2) 0.002(2) -0.0010(19)
O7 0.016(2) 0.023(2) 0.030(2) -0.0048(19) -0.0009(18) 0.0012(18)
O8 0.024(2) 0.031(3) 0.019(2) 0.0010(19) 0.0042(18) 0.010(2)
O9 0.023(2) 0.021(2) 0.017(2) 0.0014(18) -0.0010(17) -0.0025(18)
O10 0.034(3) 0.025(2) 0.015(2) -0.0027(18) 0.0014(19) -0.005(2)
O11 0.019(2) 0.035(3) 0.026(2) -0.007(2) -0.0007(19) 0.000(2)
O12 0.028(2) 0.020(2) 0.026(2) 0.0007(19) -0.0046(19) -0.0032(19)
O13 0.021(2) 0.023(2) 0.018(2) 0.0028(18) 0.0042(17) -0.0042(18)
O14 0.025(2) 0.045(3) 0.019(2) 0.003(2) 0.0058(19) -0.010(2)
O15 0.023(2) 0.020(2) 0.053(3) 0.004(2) 0.013(2) 0.0046(19)
O16 0.015(2) 0.031(3) 0.037(3) 0.001(2) 0.0027(19) 0.0004(19)
O17 0.022(2) 0.026(2) 0.042(3) 0.006(2) 0.013(2) 0.0015(19)
O18 0.033(3) 0.027(3) 0.028(2) -0.004(2) -0.004(2) 0.001(2)
O19 0.023(2) 0.048(3) 0.037(3) -0.021(2) 0.008(2) 0.001(2)
O20 0.036(3) 0.024(2) 0.018(2) 0.0068(19) 0.0023(19) 0.004(2)
O21 0.111(6) 0.082(5) 0.036(3) -0.008(3) 0.011(4) 0.001(4)
O22 0.066(4) 0.039(3) 0.092(5) 0.000(3) 0.049(4) -0.011(3)
O23 0.151(9) 0.092(6) 0.108(7) 0.036(6) 0.058(6) 0.015(6)
O24 0.045(4) 0.106(7) 0.181(9) -0.044(6) 0.033(5) 0.005(4)
P1 0.0175(8) 0.0183(8) 0.0172(7) 0.0038(6) 0.0018(6) 0.0016(6)
P2 0.0171(8) 0.0179(8) 0.0194(8) -0.0022(6) 0.0016(6) 0.0020(6)
P3 0.0195(8) 0.0199(8) 0.0156(7) 0.0002(6) -0.0006(6) -0.0015(6)
P4 0.0154(8) 0.0205(8) 0.0243(8) 0.0046(7) 0.0037(6) -0.0008(6)
S1 0.0233(8) 0.0311(9) 0.0342(9) 0.0069(8) 0.0060(7) -0.0075(7)
S2 0.0535(12) 0.0302(10) 0.0300(9) -0.0043(8) -0.0084(9) -0.0095(9)
S3 0.0232(9) 0.0497(12) 0.0544(12) -0.0243(10) 0.0086(9) 0.0052(8)
S4 0.0767(15) 0.0395(11) 0.0208(9) 0.0087(8) 0.0126(9) 0.0026(10)
S5 0.197(5) 0.148(4) 0.065(2) 0.009(2) 0.045(3) 0.040(4)
S6 0.0510(13) 0.0565(14) 0.0620(14) 0.0159(12) 0.0132(11) -0.0071(11)
S7 0.0609(16) 0.0595(16) 0.107(2) -0.0153(16) 0.0354(16) -0.0128(13)
S8 0.165(5) 0.096(3) 0.362(9) -0.078(4) 0.182(6) -0.034(3)
Zn1 0.0166(3) 0.0181(4) 0.0165(3) -0.0003(3) 0.0026(3) -0.0004(3)
Zn2 0.0167(3) 0.0195(4) 0.0192(3) 0.0007(3) 0.0019(3) -0.0002(3)
Zn3 0.0166(3) 0.0221(4) 0.0164(3) 0.0001(3) 0.0029(3) 0.0003(3)
Zn4 0.0168(3) 0.0188(4) 0.0166(3) 0.0012(3) 0.0022(3) 0.0009(3)

loop_
_atom_type_symbol
_atom_type_description
_atom_type_scat_dispersion_real
_atom_type_scat_dispersion_imag
_atom_type_scat_source
C C 0.0033 0.0016 'International Tables Vol C Tables 4.2.6.8 and 6.1.1.4'
H H 0.0000 0.0000 'International Tables Vol C Tables 4.2.6.8 and 6.1.1.4'
Br Br -0.2901 2.4595 'International Tables Vol C Tables 4.2.6.8 and 6.1.1.4'
O O 0.0106 0.0060 'International Tables Vol C Tables 4.2.6.8 and 6.1.1.4'
P P 0.1023 0.0942 'International Tables Vol C Tables 4.2.6.8 and 6.1.1.4'
S S 0.1246 0.1234 'International Tables Vol C Tables 4.2.6.8 and 6.1.1.4'
Zn Zn 0.2839 1.4301 'International Tables Vol C Tables 4.2.6.8 and 6.1.1.4'

loop_
_geom_angle_atom_site_label_1
_geom_angle_atom_site_label_2
_geom_angle_atom_site_label_3
_geom_angle
O1 C1 C2 119.6(6)
O1 C1 C6 117.4(5)
C2 C1 C6 122.9(6)
C1 C2 C3 117.5(6)
C1 C2 C10 122.0(6)
C3 C2 C10 120.5(6)
C4 C3 C2 119.8(6)
C4 C3 H3 120.1
C2 C3 H3 120.1
C3 C4 C5 122.4(6)
C3 C4 Br1 118.6(5)
C5 C4 Br1 119.0(5)
C4 C5 C6 119.9(6)
C4 C5 H5 120.0
C6 C5 H5 120.0
C5 C6 C1 117.4(6)
C5 C6 C7 121.9(6)
C1 C6 C7 120.6(5)
C9 C7 C6 110.6(5)
C9 C7 C8 110.7(6)
C6 C7 C8 113.0(5)
C9 C7 H7 107.5
C6 C7 H7 107.5
C8 C7 H7 107.5
C7 C8 H8A 109.5
C7 C8 H8B 109.5
H8A C8 H8B 109.5
C7 C8 H8C 109.5
H8A C8 H8C 109.5
H8B C8 H8C 109.5
C7 C9 H9A 109.5
C7 C9 H9B 109.5
H9A C9 H9B 109.5
C7 C9 H9C 109.5
H9A C9 H9C 109.5
H9B C9 H9C 109.5
C11 C10 C2 110.8(6)
C11 C10 C12 111.2(7)
C2 C10 C12 111.6(6)
C11 C10 H10 107.7
C2 C10 H10 107.7
C12 C10 H10 107.7
C10 C11 H11A 109.5
C10 C11 H11B 109.5
H11A C11 H11B 109.5
C10 C11 H11C 109.5
H11A C11 H11C 109.5
H11B C11 H11C 109.5
C10 C12 H12A 109.5
C10 C12 H12B 109.5
H12A C12 H12B 109.5
C10 C12 H12C 109.5
H12A C12 H12C 109.5
H12B C12 H12C 109.5
C18 C13 C14 123.6(6)
C18 C13 O5 117.3(6)
C14 C13 O5 119.0(5)
C13 C14 C15 117.1(6)
C13 C14 C19 121.8(5)
C15 C14 C19 121.0(6)
C16 C15 C14 120.2(6)
C16 C15 H15 119.9
C14 C15 H15 119.9
C15 C16 C17 122.0(6)
C15 C16 Br2 119.6(5)
C17 C16 Br2 118.4(5)
C16 C17 C18 119.7(6)
C16 C17 H17 120.2
C18 C17 H17 120.2
C13 C18 C17 117.3(6)
C13 C18 C22 120.5(6)
C17 C18 C22 122.1(6)
C14 C19 C20 113.5(6)
C14 C19 C21 109.7(5)
C20 C19 C21 110.7(6)
C14 C19 H19 107.6
C20 C19 H19 107.6
C21 C19 H19 107.6
C19 C20 H20A 109.5
C19 C20 H20B 109.5
H20A C20 H20B 109.5
C19 C20 H20C 109.5
H20A C20 H20C 109.5
H20B C20 H20C 109.5
C19 C21 H21A 109.5
C19 C21 H21B 109.5
H21A C21 H21B 109.5
C19 C21 H21C 109.5
H21A C21 H21C 109.5
H21B C21 H21C 109.5
C18 C22 C23 110.3(6)
C18 C22 C24 112.3(6)
C23 C22 C24 112.0(7)
C18 C22 H22 107.3
C23 C22 H22 107.3
C24 C22 H22 107.3
C22 C23 H23A 109.5
C22 C23 H23B 109.5
H23A C23 H23B 109.5
C22 C23 H23C 109.5
H23A C23 H23C 109.5
H23B C23 H23C 109.5
C22 C24 H24A 109.5
C22 C24 H24B 109.5
H24A C24 H24B 109.5
C22 C24 H24C 109.5
H24A C24 H24C 109.5
H24B C24 H24C 109.5
C30 C25 O9 119.5(5)
C30 C25 C26 122.5(6)
O9 C25 C26 117.9(5)
C27 C26 C25 117.6(6)
C27 C26 C34 122.1(6)
C25 C26 C34 120.3(6)
C28 C27 C26 119.5(6)
C28 C27 H27 120.2
C26 C27 H27 120.2
C29 C28 C27 122.6(6)
C29 C28 Br3 118.9(5)
C27 C28 Br3 118.5(5)
C28 C29 C30 119.4(6)
C28 C29 H29 120.3
C30 C29 H29 120.3
C25 C30 C29 118.2(6)
C25 C30 C31 121.5(6)
C29 C30 C31 120.3(6)
C30 C31 C33 111.3(6)
C30 C31 C32 109.9(5)
C33 C31 C32 111.4(6)
C30 C31 H31 108.0
C33 C31 H31 108.0
C32 C31 H31 108.0
C31 C32 H32A 109.5
C31 C32 H32B 109.5
H32A C32 H32B 109.5
C31 C32 H32C 109.5
H32A C32 H32C 109.5
H32B C32 H32C 109.5
C31 C33 H33A 109.5
C31 C33 H33B 109.5
H33A C33 H33B 109.5
C31 C33 H33C 109.5
H33A C33 H33C 109.5
H33B C33 H33C 109.5
C26 C34 C36 113.7(6)
C26 C34 C35 110.3(6)
C36 C34 C35 110.1(6)
C26 C34 H34 107.5
C36 C34 H34 107.5
C35 C34 H34 107.5
C34 C35 H35A 109.5
C34 C35 H35B 109.5
H35A C35 H35B 109.5
C34 C35 H35C 109.5
H35A C35 H35C 109.5
H35B C35 H35C 109.5
C34 C36 H36A 109.5
C34 C36 H36B 109.5
H36A C36 H36B 109.5
C34 C36 H36C 109.5
H36A C36 H36C 109.5
H36B C36 H36C 109.5
C38 C37 O13 118.9(5)
C38 C37 C42 123.3(6)
O13 C37 C42 117.6(6)
C37 C38 C39 117.3(6)
C37 C38 C46 122.6(6)
C39 C38 C46 120.1(6)
C40 C39 C38 120.0(6)
C40 C39 H39 120.0
C38 C39 H39 120.0
C41 C40 C39 122.0(6)
C41 C40 Br4 118.8(5)
C39 C40 Br4 119.2(5)
C40 C41 C42 119.7(6)
C40 C41 H41 120.2
C42 C41 H41 120.2
C41 C42 C37 117.6(6)
C41 C42 C43 120.6(6)
C37 C42 C43 121.8(6)
C42 C43 C44 113.2(6)
C42 C43 C45 111.6(6)
C44 C43 C45 109.1(6)
C42 C43 H43 107.6
C44 C43 H43 107.6
C45 C43 H43 107.6
C43 C44 H44A 109.5
C43 C44 H44B 109.5
H44A C44 H44B 109.5
C43 C44 H44C 109.5
H44A C44 H44C 109.5
H44B C44 H44C 109.5
C43 C45 H45A 109.5
C43 C45 H45B 109.5
H45A C45 H45B 109.5
C43 C45 H45C 109.5
H45A C45 H45C 109.5
H45B C45 H45C 109.5
C48 C46 C38 113.9(6)
C48 C46 C47 111.2(7)
C38 C46 C47 110.6(6)
C48 C46 H46 106.9
C38 C46 H46 106.9
C47 C46 H46 106.9
C46 C47 H47A 109.5
C46 C47 H47B 109.5
H47A C47 H47B 109.5
C46 C47 H47C 109.5
H47A C47 H47C 109.5
H47B C47 H47C 109.5
C46 C48 H48A 109.5
C46 C48 H48B 109.5
H48A C48 H48B 109.5
C46 C48 H48C 109.5
H48A C48 H48C 109.5
H48B C48 H48C 109.5
S1 C49 H49A 109.5
S1 C49 H49B 109.5
H49A C49 H49B 109.5
S1 C49 H49C 109.5
H49A C49 H49C 109.5
H49B C49 H49C 109.5
S1 C50 H50A 109.5
S1 C50 H50B 109.5
H50A C50 H50B 109.5
S1 C50 H50C 109.5
H50A C50 H50C 109.5
H50B C50 H50C 109.5
S2 C51 H51A 109.5
S2 C51 H51B 109.5
H51A C51 H51B 109.5
S2 C51 H51C 109.5
H51A C51 H51C 109.5
H51B C51 H51C 109.5
S2 C52 H52A 109.5
S2 C52 H52B 109.5
H52A C52 H52B 109.5
S2 C52 H52C 109.5
H52A C52 H52C 109.5
H52B C52 H52C 109.5
S3 C53 H53A 109.5
S3 C53 H53B 109.5
H53A C53 H53B 109.5
S3 C53 H53C 109.5
H53A C53 H53C 109.5
H53B C53 H53C 109.5
S3 C54 H54A 109.5
S3 C54 H54B 109.5
H54A C54 H54B 109.5
S3 C54 H54C 109.5
H54A C54 H54C 109.5
H54B C54 H54C 109.5
S4 C55 H55A 109.5
S4 C55 H55B 109.5
H55A C55 H55B 109.5
S4 C55 H55C 109.5
H55A C55 H55C 109.5
H55B C55 H55C 109.5
S4 C56 H56A 109.5
S4 C56 H56B 109.5
H56A C56 H56B 109.5
S4 C56 H56C 109.5
H56A C56 H56C 109.5
H56B C56 H56C 109.5
S5 C57 H57A 109.5
S5 C57 H57B 109.5
H57A C57 H57B 109.5
S5 C57 H57C 109.5
H57A C57 H57C 109.5
H57B C57 H57C 109.5
S5 C58 H58A 109.5
S5 C58 H58B 109.5
H58A C58 H58B 109.5
S5 C58 H58C 109.5
H58A C58 H58C 109.5
H58B C58 H58C 109.5
S6 C59 H59A 109.5
S6 C59 H59B 109.5
H59A C59 H59B 109.5
S6 C59 H59C 109.5
H59A C59 H59C 109.5
H59B C59 H59C 109.5
S6 C60 H60A 109.5
S6 C60 H60B 109.5
H60A C60 H60B 109.5
S6 C60 H60C 109.5
H60A C60 H60C 109.5
H60B C60 H60C 109.5
S7 C61 H61A 109.5
S7 C61 H61B 109.5
H61A C61 H61B 109.5
S7 C61 H61C 109.5
H61A C61 H61C 109.5
H61B C61 H61C 109.5
S7 C62 H62A 109.5
S7 C62 H62B 109.5
H62A C62 H62B 109.5
S7 C62 H62C 109.5
H62A C62 H62C 109.5
H62B C62 H62C 109.5
S8 C63 H63A 109.5
S8 C63 H63B 109.5
H63A C63 H63B 109.5
S8 C63 H63C 109.5
H63A C63 H63C 109.5
H63B C63 H63C 109.5
S8 C64 H64A 109.5
S8 C64 H64B 109.5
H64A C64 H64B 109.5
S8 C64 H64C 109.5
H64A C64 H64C 109.5
H64B C64 H64C 109.5
C1 O1 P1 122.4(4)
P1 O2 Zn1 123.7(3)
P1 O3 Zn2 152.6(3)
P1 O4 Zn3 141.3(3)
C13 O5 P2 125.5(4)
P2 O6 Zn1 162.0(3)
P2 O7 Zn2 127.5(3)
P2 O8 Zn4 122.6(3)
C25 O9 P3 122.2(4)
P3 O10 Zn1 139.1(3)
P3 O11 Zn3 137.4(3)
P3 O12 Zn4 130.6(3)
C37 O13 P4 123.5(4)
P4 O14 Zn2 121.6(3)
P4 O15 Zn3 124.9(3)
P4 O16 Zn4 177.5(3)
S1 O17 Zn1 126.7(3)
S2 O18 Zn2 129.6(3)
S3 O19 Zn3 126.5(3)
S4 O20 Zn4 126.6(3)
O3 P1 O4 114.1(3)
O3 P1 O2 112.2(3)
O4 P1 O2 114.2(3)
O3 P1 O1 106.3(2)
O4 P1 O1 106.3(2)
O2 P1 O1 102.4(2)
O6 P2 O8 113.4(3)
O6 P2 O7 111.8(3)
O8 P2 O7 114.6(3)
O6 P2 O5 106.0(2)
O8 P2 O5 106.6(2)
O7 P2 O5 103.3(2)
O10 P3 O11 114.1(3)
O10 P3 O12 114.1(3)
O11 P3 O12 112.4(3)
O10 P3 O9 106.2(2)
O11 P3 O9 104.7(2)
O12 P3 O9 104.2(2)
O16 P4 O15 111.7(3)
O16 P4 O14 112.6(3)
O15 P4 O14 114.2(3)
O16 P4 O13 108.5(2)
O15 P4 O13 103.1(2)
O14 P4 O13 105.9(2)
O17 S1 C49 105.8(3)
O17 S1 C50 104.8(3)
C49 S1 C50 99.3(5)
O18 S2 C51 106.1(4)
O18 S2 C52 105.8(4)
C51 S2 C52 98.0(6)
O19 S3 C54 105.8(4)
O19 S3 C53 106.7(3)
C54 S3 C53 99.5(4)
O20 S4 C55 105.3(4)
O20 S4 C56 106.1(3)
C55 S4 C56 100.0(5)
O21 S5 C58 108.0(7)
O21 S5 C57 107.2(6)
C58 S5 C57 99.4(7)
O22 S6 C59 107.5(5)
O22 S6 C60 107.6(4)
C59 S6 C60 97.2(5)
O23 S7 C61 106.5(5)
O23 S7 C62 108.5(5)
C61 S7 C62 97.9(5)
O24 S8 C63 126.5(8)
O24 S8 C64 115.8(6)
C63 S8 C64 117.3(8)
O6 Zn1 O10 116.70(19)
O6 Zn1 O2 108.55(19)
O10 Zn1 O2 108.90(19)
O6 Zn1 O17 107.22(19)
O10 Zn1 O17 110.37(19)
O2 Zn1 O17 104.39(18)
O3 Zn2 O14 113.7(2)
O3 Zn2 O7 116.85(19)
O14 Zn2 O7 111.85(19)
O3 Zn2 O18 104.67(19)
O14 Zn2 O18 105.00(19)
O7 Zn2 O18 103.11(18)
O4 Zn3 O11 116.8(2)
O4 Zn3 O15 107.7(2)
O11 Zn3 O15 118.2(2)
O4 Zn3 O19 107.4(2)
O11 Zn3 O19 104.97(19)
O15 Zn3 O19 99.76(19)
O8 Zn4 O16 107.73(19)
O8 Zn4 O12 118.51(19)
O16 Zn4 O12 109.40(19)
O8 Zn4 O20 109.05(18)
O16 Zn4 O20 106.81(19)
O12 Zn4 O20 104.77(18)

loop_
_geom_bond_atom_site_label_1
_geom_bond_atom_site_label_2
_geom_bond_distance
C1 O1 1.387(7)
C1 C2 1.396(9)
C1 C6 1.406(9)
C2 C3 1.404(9)
C2 C10 1.507(9)
C3 C4 1.367(10)
C3 H3 0.9300
C4 C5 1.383(9)
C4 Br1 1.907(6)
C5 C6 1.390(9)
C5 H5 0.9300
C6 C7 1.530(9)
C7 C9 1.519(9)
C7 C8 1.530(9)
C7 H7 0.9800
C8 H8A 0.9600
C8 H8B 0.9600
C8 H8C 0.9600
C9 H9A 0.9600
C9 H9B 0.9600
C9 H9C 0.9600
C10 C11 1.495(10)
C10 C12 1.525(11)
C10 H10 0.9800
C11 H11A 0.9600
C11 H11B 0.9600
C11 H11C 0.9600
C12 H12A 0.9600
C12 H12B 0.9600
C12 H12C 0.9600
C13 C18 1.391(9)
C13 C14 1.395(9)
C13 O5 1.396(7)
C14 C15 1.400(8)
C14 C19 1.517(9)
C15 C16 1.370(10)
C15 H15 0.9300
C16 C17 1.384(10)
C16 Br2 1.904(7)
C17 C18 1.402(9)
C17 H17 0.9300
C18 C22 1.518(9)
C19 C20 1.531(9)
C19 C21 1.532(9)
C19 H19 0.9800
C20 H20A 0.9600
C20 H20B 0.9600
C20 H20C 0.9600
C21 H21A 0.9600
C21 H21B 0.9600
C21 H21C 0.9600
C22 C23 1.534(12)
C22 C24 1.534(11)
C22 H22 0.9800
C23 H23A 0.9600
C23 H23B 0.9600
C23 H23C 0.9600
C24 H24A 0.9600
C24 H24B 0.9600
C24 H24C 0.9600
C25 C30 1.390(9)
C25 O9 1.392(7)
C25 C26 1.406(9)
C26 C27 1.393(9)
C26 C34 1.520(9)
C27 C28 1.381(9)
C27 H27 0.9300
C28 C29 1.369(9)
C28 Br3 1.916(7)
C29 C30 1.397(9)
C29 H29 0.9300
C30 C31 1.523(8)
C31 C33 1.524(10)
C31 C32 1.533(9)
C31 H31 0.9800
C32 H32A 0.9600
C32 H32B 0.9600
C32 H32C 0.9600
C33 H33A 0.9600
C33 H33B 0.9600
C33 H33C 0.9600
C34 C36 1.525(9)
C34 C35 1.541(10)
C34 H34 0.9800
C35 H35A 0.9600
C35 H35B 0.9600
C35 H35C 0.9600
C36 H36A 0.9600
C36 H36B 0.9600
C36 H36C 0.9600
C37 C38 1.387(9)
C37 O13 1.394(7)
C37 C42 1.400(9)
C38 C39 1.391(9)
C38 C46 1.509(9)
C39 C40 1.381(9)
C39 H39 0.9300
C40 C41 1.376(10)
C40 Br4 1.916(6)
C41 C42 1.387(9)
C41 H41 0.9300
C42 C43 1.516(9)
C43 C44 1.527(9)
C43 C45 1.529(10)
C43 H43 0.9800
C44 H44A 0.9600
C44 H44B 0.9600
C44 H44C 0.9600
C45 H45A 0.9600
C45 H45B 0.9600
C45 H45C 0.9600
C46 C48 1.502(10)
C46 C47 1.528(10)
C46 H46 0.9800
C47 H47A 0.9600
C47 H47B 0.9600
C47 H47C 0.9600
C48 H48A 0.9600
C48 H48B 0.9600
C48 H48C 0.9600
C49 S1 1.759(7)
C49 H49A 0.9600
C49 H49B 0.9600
C49 H49C 0.9600
C50 S1 1.782(8)
C50 H50A 0.9600
C50 H50B 0.9600
C50 H50C 0.9600
C51 S2 1.768(9)
C51 H51A 0.9600
C51 H51B 0.9600
C51 H51C 0.9600
C52 S2 1.786(9)
C52 H52A 0.9600
C52 H52B 0.9600
C52 H52C 0.9600
C53 S3 1.780(7)
C53 H53A 0.9600
C53 H53B 0.9600
C53 H53C 0.9600
C54 S3 1.773(9)
C54 H54A 0.9600
C54 H54B 0.9600
C54 H54C 0.9600
C55 S4 1.773(9)
C55 H55A 0.9600
C55 H55B 0.9600
C55 H55C 0.9600
C56 S4 1.784(9)
C56 H56A 0.9600
C56 H56B 0.9600
C56 H56C 0.9600
C57 S5 1.753(13)
C57 H57A 0.9600
C57 H57B 0.9600
C57 H57C 0.9600
C58 S5 1.729(16)
C58 H58A 0.9600
C58 H58B 0.9600
C58 H58C 0.9600
C59 S6 1.753(10)
C59 H59A 0.9600
C59 H59B 0.9600
C59 H59C 0.9600
C60 S6 1.789(8)
C60 H60A 0.9600
C60 H60B 0.9600
C60 H60C 0.9600
C61 S7 1.763(8)
C61 H61A 0.9600
C61 H61B 0.9600
C61 H61C 0.9600
C62 S7 1.769(10)
C62 H62A 0.9600
C62 H62B 0.9600
C62 H62C 0.9600
C63 S8 1.435(13)
C63 H63A 0.9600
C63 H63B 0.9600
C63 H63C 0.9600
C64 S8 1.597(12)
C64 H64A 0.9600
C64 H64B 0.9600
C64 H64C 0.9600
O1 P1 1.613(4)
O2 P1 1.509(4)
O2 Zn1 1.927(4)
O3 P1 1.503(4)
O3 Zn2 1.902(4)
O4 P1 1.504(4)
O4 Zn3 1.912(4)
O5 P2 1.606(4)
O6 P2 1.501(5)
O6 Zn1 1.897(4)
O7 P2 1.514(4)
O7 Zn2 1.936(4)
O8 P2 1.513(4)
O8 Zn4 1.919(4)
O9 P3 1.616(4)
O10 P3 1.501(4)
O10 Zn1 1.915(4)
O11 P3 1.512(4)
O11 Zn3 1.912(4)
O12 P3 1.513(4)
O12 Zn4 1.930(4)
O13 P4 1.613(4)
O14 P4 1.509(5)
O14 Zn2 1.924(4)
O15 P4 1.503(5)
O15 Zn3 1.942(5)
O16 P4 1.489(4)
O16 Zn4 1.924(4)
O17 S1 1.530(5)
O17 Zn1 1.967(4)
O18 S2 1.515(5)
O18 Zn2 1.999(4)
O19 S3 1.536(5)
O19 Zn3 1.998(4)
O20 S4 1.527(4)
O20 Zn4 1.978(4)
O21 S5 1.494(7)
O22 S6 1.451(6)
O23 S7 1.460(9)
O24 S8 1.403(8)

loop_
_geom_torsion_atom_site_label_1
_geom_torsion_atom_site_label_2
_geom_torsion_atom_site_label_3
_geom_torsion_atom_site_label_4
_geom_torsion
O1 C1 C2 C3 -179.2(5)
C6 C1 C2 C3 -2.1(9)
O1 C1 C2 C10 2.3(9)
C6 C1 C2 C10 179.4(6)
C1 C2 C3 C4 0.5(9)
C10 C2 C3 C4 179.0(6)
C2 C3 C4 C5 1.1(10)
C2 C3 C4 Br1 -177.3(5)
C3 C4 C5 C6 -1.2(10)
Br1 C4 C5 C6 177.2(5)
C4 C5 C6 C1 -0.3(9)
C4 C5 C6 C7 179.7(6)
O1 C1 C6 C5 179.1(5)
C2 C1 C6 C5 2.0(9)
O1 C1 C6 C7 -0.9(8)
C2 C1 C6 C7 -178.1(6)
C5 C6 C7 C9 -104.7(7)
C1 C6 C7 C9 75.4(7)
C5 C6 C7 C8 20.0(9)
C1 C6 C7 C8 -159.9(6)
C1 C2 C10 C11 111.2(7)
C3 C2 C10 C11 -67.3(8)
C1 C2 C10 C12 -124.3(7)
C3 C2 C10 C12 57.3(9)
C18 C13 C14 C15 1.7(9)
O5 C13 C14 C15 -175.1(5)
C18 C13 C14 C19 -175.7(6)
O5 C13 C14 C19 7.6(9)
C13 C14 C15 C16 -0.6(9)
C19 C14 C15 C16 176.7(6)
C14 C15 C16 C17 -0.4(11)
C14 C15 C16 Br2 -179.6(5)
C15 C16 C17 C18 0.4(11)
Br2 C16 C17 C18 179.6(5)
C14 C13 C18 C17 -1.7(9)
O5 C13 C18 C17 175.2(5)
C14 C13 C18 C22 179.9(6)
O5 C13 C18 C22 -3.3(9)
C16 C17 C18 C13 0.6(10)
C16 C17 C18 C22 179.0(7)
C13 C14 C19 C20 -135.8(6)
C15 C14 C19 C20 46.9(8)
C13 C14 C19 C21 99.8(7)
C15 C14 C19 C21 -77.4(7)
C13 C18 C22 C23 83.2(8)
C17 C18 C22 C23 -95.1(8)
C13 C18 C22 C24 -151.1(7)
C17 C18 C22 C24 30.5(10)
C30 C25 C26 C27 -4.9(9)
O9 C25 C26 C27 177.2(5)
C30 C25 C26 C34 173.8(6)
O9 C25 C26 C34 -4.1(8)
C25 C26 C27 C28 2.2(9)
C34 C26 C27 C28 -176.5(6)
C26 C27 C28 C29 1.3(10)
C26 C27 C28 Br3 -176.7(5)
C27 C28 C29 C30 -2.3(10)
Br3 C28 C29 C30 175.7(5)
O9 C25 C30 C29 -178.2(5)
C26 C25 C30 C29 4.0(9)
O9 C25 C30 C31 0.7(9)
C26 C25 C30 C31 -177.1(6)
C28 C29 C30 C25 -0.4(9)
C28 C29 C30 C31 -179.2(6)
C25 C30 C31 C33 132.0(7)
C29 C30 C31 C33 -49.1(8)
C25 C30 C31 C32 -104.1(7)
C29 C30 C31 C32 74.8(8)
C27 C26 C34 C36 -13.8(9)
C25 C26 C34 C36 167.6(6)
C27 C26 C34 C35 110.4(7)
C25 C26 C34 C35 -68.2(8)
O13 C37 C38 C39 178.7(5)
C42 C37 C38 C39 4.1(9)
O13 C37 C38 C46 1.0(9)
C42 C37 C38 C46 -173.5(6)
C37 C38 C39 C40 -2.5(9)
C46 C38 C39 C40 175.2(6)
C38 C39 C40 C41 0.0(10)
C38 C39 C40 Br4 -179.2(5)
C39 C40 C41 C42 1.1(10)
Br4 C40 C41 C42 -179.7(5)
C40 C41 C42 C37 0.4(10)
C40 C41 C42 C43 -179.3(6)
C38 C37 C42 C41 -3.1(9)
O13 C37 C42 C41 -177.7(5)
C38 C37 C42 C43 176.6(6)
O13 C37 C42 C43 2.0(9)
C41 C42 C43 C44 39.5(9)
C37 C42 C43 C44 -140.2(6)
C41 C42 C43 C45 -84.0(8)
C37 C42 C43 C45 96.3(7)
C37 C38 C46 C48 -123.1(8)
C39 C38 C46 C48 59.3(9)
C37 C38 C46 C47 110.8(7)
C39 C38 C46 C47 -66.8(8)
C2 C1 O1 P1 -91.3(6)
C6 C1 O1 P1 91.4(6)
C18 C13 O5 P2 93.7(6)
C14 C13 O5 P2 -89.3(6)
C30 C25 O9 P3 91.7(6)
C26 C25 O9 P3 -90.4(6)
C38 C37 O13 P4 86.2(6)
C42 C37 O13 P4 -99.0(6)
Zn2 O3 P1 O4 -40.6(7)
Zn2 O3 P1 O2 91.3(7)
Zn2 O3 P1 O1 -157.4(6)
Zn3 O4 P1 O3 49.6(6)
Zn3 O4 P1 O2 -81.4(5)
Zn3 O4 P1 O1 166.4(4)
Zn1 O2 P1 O3 -59.6(4)
Zn1 O2 P1 O4 72.2(4)
Zn1 O2 P1 O1 -173.3(3)
C1 O1 P1 O3 98.9(5)
C1 O1 P1 O4 -23.0(5)
C1 O1 P1 O2 -143.1(5)
Zn1 O6 P2 O8 -28.8(11)
Zn1 O6 P2 O7 102.7(10)
Zn1 O6 P2 O5 -145.4(9)
Zn4 O8 P2 O6 54.3(4)
Zn4 O8 P2 O7 -75.9(4)
Zn4 O8 P2 O5 170.6(3)
Zn2 O7 P2 O6 -31.1(4)
Zn2 O7 P2 O8 99.9(3)
Zn2 O7 P2 O5 -144.6(3)
C13 O5 P2 O6 107.9(5)
C13 O5 P2 O8 -13.2(5)
C13 O5 P2 O7 -134.4(5)
Zn1 O10 P3 O11 -80.0(5)
Zn1 O10 P3 O12 51.1(5)
Zn1 O10 P3 O9 165.3(4)
Zn3 O11 P3 O10 39.3(5)
Zn3 O11 P3 O12 -92.6(4)
Zn3 O11 P3 O9 154.9(4)
Zn4 O12 P3 O10 -75.6(4)
Zn4 O12 P3 O11 56.3(4)
Zn4 O12 P3 O9 169.0(3)
C25 O9 P3 O10 4.0(5)
C25 O9 P3 O11 -117.0(4)
C25 O9 P3 O12 124.9(4)
Zn3 O15 P4 O16 29.4(4)
Zn3 O15 P4 O14 -99.8(4)
Zn3 O15 P4 O13 145.7(3)
Zn2 O14 P4 O16 -41.4(4)
Zn2 O14 P4 O15 87.4(4)
Zn2 O14 P4 O13 -159.9(3)
C37 O13 P4 O16 -106.9(5)
C37 O13 P4 O15 134.5(5)
C37 O13 P4 O14 14.3(5)
Zn1 O17 S1 C49 -73.4(4)
Zn1 O17 S1 C50 31.0(5)
Zn2 O18 S2 C51 -76.9(5)
Zn2 O18 S2 C52 26.5(6)
Zn3 O19 S3 C54 71.0(5)
Zn3 O19 S3 C53 -34.3(5)
Zn4 O20 S4 C55 -72.8(5)
Zn4 O20 S4 C56 32.7(5)
P2 O6 Zn1 O10 12.2(11)
P2 O6 Zn1 O2 -111.3(10)
P2 O6 Zn1 O17 136.5(10)
